data_4108665
loop_
_publ_author_name
'Ainara Nova'
'Stefan Erhardt'
'Naseralla A. Jasim'
'Robin N. Perutz'
'Stuart A. Macgregor'
'John E. McGrady'
'Adrian C. Whitwood'

_publ_section_title
;
 Competing C-F Activation Pathways in the Reaction of Pt(0) with
 Fluoropyridines: Phosphine-Assistance versus Oxidative Addition
;
_journal_name_full 'Journal of the American Chemical Society'
_journal_page_first 15499
_journal_page_last 15511
_journal_paper_doi 10.1021/ja8046238
_journal_volume 130
_journal_year 2008
_chemical_formula_moiety 'C36 H55 F6 N P2 Pt'
_chemical_formula_sum 'C36 H55 F6 N P2 Pt'
_chemical_formula_weight 872.84
_chemical_name_systematic
; 
 ? 
;
_space_group_IT_number 14
_symmetry_cell_setting monoclinic
_symmetry_space_group_name_Hall '-P 2ybc'
_symmetry_space_group_name_H-M 'P 1 21/c 1'
_atom_sites_solution_hydrogens geom
_atom_sites_solution_primary direct
_atom_sites_solution_secondary difmap
_audit_creation_method SHELXL-97
_cell_angle_alpha 90.00
_cell_angle_beta 100.8160(10)
_cell_angle_gamma 90.00
_cell_formula_units_Z 4
_cell_length_a 10.5548(6)
_cell_length_b 19.6695(10)
_cell_length_c 17.3098(9)
_cell_measurement_reflns_used 7760
_cell_measurement_temperature 110(2)
_cell_measurement_theta_max 29.97
_cell_measurement_theta_min 2.39
_cell_volume 3529.8(3)
_computing_cell_refinement 'Bruker SMART'
_computing_data_collection 'Bruker SMART'
_computing_data_reduction 'Bruker SAINT'
_computing_molecular_graphics 'Bruker SHELXTL'
_computing_publication_material 'Bruker SHELXTL'
_computing_structure_refinement 'SHELXL-97 (Sheldrick, 1997)'
_computing_structure_solution 'SHELXS-97 (Sheldrick, 1997)'
_diffrn_ambient_temperature 110(2)
_diffrn_measured_fraction_theta_full 0.987
_diffrn_measured_fraction_theta_max 0.987
_diffrn_measurement_device_type 'CCD area detector'
_diffrn_measurement_method 'phi and omega scans'
_diffrn_radiation_monochromator graphite
_diffrn_radiation_source 'fine-focus sealed tube'
_diffrn_radiation_type MoK\a
_diffrn_radiation_wavelength 0.71073
_diffrn_reflns_av_R_equivalents 0.0307
_diffrn_reflns_av_sigmaI/netI 0.0296
_diffrn_reflns_limit_h_max 14
_diffrn_reflns_limit_h_min -14
_diffrn_reflns_limit_k_max 27
_diffrn_reflns_limit_k_min -27
_diffrn_reflns_limit_l_max 24
_diffrn_reflns_limit_l_min -23
_diffrn_reflns_number 38910
_diffrn_reflns_theta_full 30.00
_diffrn_reflns_theta_max 30.00
_diffrn_reflns_theta_min 1.58
_exptl_absorpt_coefficient_mu 4.125
_exptl_absorpt_correction_type multi-scan
_exptl_absorpt_process_details 'SADABS v2.03; (Sheldrick)'
_exptl_crystal_colour colourless
_exptl_crystal_density_diffrn 1.642
_exptl_crystal_description block
_exptl_crystal_F_000 1760
_exptl_crystal_size_max 0.27
_exptl_crystal_size_mid 0.14
_exptl_crystal_size_min 0.06
_refine_diff_density_max 2.035
_refine_diff_density_min -0.885
_refine_diff_density_rms 0.122
_refine_ls_extinction_method none
_refine_ls_goodness_of_fit_ref 1.035
_refine_ls_hydrogen_treatment constr
_refine_ls_matrix_type full
_refine_ls_number_parameters 416
_refine_ls_number_reflns 10154
_refine_ls_number_restraints 0
_refine_ls_restrained_S_all 1.035
_refine_ls_R_factor_all 0.0374
_refine_ls_R_factor_gt 0.0285
_refine_ls_shift/su_max 0.004
_refine_ls_shift/su_mean 0.000
_refine_ls_structure_factor_coef Fsqd
_refine_ls_weighting_details 'calc w=1/[\s^2^(Fo^2^)+(0.0325P)^2^+7.2379P] where P=(Fo^2^+2Fc^2^)/3'
_refine_ls_weighting_scheme calc
_refine_ls_wR_factor_gt 0.0673
_refine_ls_wR_factor_ref 0.0711
_reflns_number_gt 8684
_reflns_number_total 10154
_reflns_threshold_expression >2sigma(I)
_cod_data_source_file ja8046238_si_003_2.cif
_cod_data_source_block rnp0704m
_cod_database_code 4108665

loop_
_symmetry_equiv_pos_as_xyz
'x, y, z'
'-x, y+1/2, -z+1/2'
'-x, -y, -z'
'x, -y-1/2, z-1/2'

loop_
_atom_site_label
_atom_site_type_symbol
_atom_site_fract_x
_atom_site_fract_y
_atom_site_fract_z
_atom_site_U_iso_or_equiv
_atom_site_adp_type
_atom_site_occupancy
_atom_site_symmetry_multiplicity
_atom_site_calc_flag
_atom_site_refinement_flags
C1 C 0.1861(3) 0.57923(16) 0.71779(19) 0.0237(6) Uani 1 1 d .
C2 C 0.3057(3) 0.59075(17) 0.6974(2) 0.0262(7) Uani 1 1 d .
C3 C 0.3242(3) 0.63020(17) 0.6333(2) 0.0258(7) Uani 1 1 d .
C4 C 0.2151(4) 0.65865(19) 0.5892(2) 0.0354(8) Uani 1 1 d .
C5 C 0.0971(4) 0.64799(19) 0.6106(2) 0.0328(8) Uani 1 1 d .
H5 H 0.0226 0.6689 0.5807 0.039 Uiso 1 1 calc R
C6 C 0.4594(5) 0.6396(2) 0.6156(3) 0.0440(10) Uani 1 1 d .
C7 C 0.2102(3) 0.56780(16) 0.99692(17) 0.0206(6) Uani 1 1 d .
H7 H 0.1393 0.5351 1.0013 0.025 Uiso 1 1 calc R
C8 C 0.3371(3) 0.52643(17) 1.0127(2) 0.0275(7) Uani 1 1 d .
H8A H 0.3980 0.5428 0.9798 0.033 Uiso 1 1 calc R
H8B H 0.3204 0.4774 1.0025 0.033 Uiso 1 1 calc R
C9 C 0.3901(5) 0.5397(2) 1.1011(3) 0.0490(12) Uani 1 1 d .
H9A H 0.3512 0.5079 1.1344 0.059 Uiso 1 1 calc R
H9B H 0.4851 0.5344 1.1132 0.059 Uiso 1 1 calc R
C10 C 0.3523(4) 0.6116(3) 1.1143(2) 0.0467(11) Uani 1 1 d .
H10A H 0.3528 0.6200 1.1708 0.056 Uiso 1 1 calc R
H10B H 0.4118 0.6441 1.0959 0.056 Uiso 1 1 calc R
C11 C 0.2186(4) 0.61829(19) 1.0670(2) 0.0329(8) Uani 1 1 d .
H11A H 0.2028 0.6654 1.0474 0.039 Uiso 1 1 calc R
H11B H 0.1538 0.6067 1.0994 0.039 Uiso 1 1 calc R
C12 C 0.0140(3) 0.64606(16) 0.89982(19) 0.0206(6) Uani 1 1 d .
H12 H 0.0295 0.6843 0.9385 0.025 Uiso 1 1 calc R
C13 C -0.0866(3) 0.59816(18) 0.9253(2) 0.0269(7) Uani 1 1 d .
H13A H -0.0830 0.5522 0.9026 0.032 Uiso 1 1 calc R
H13B H -0.0740 0.5945 0.9833 0.032 Uiso 1 1 calc R
C14 C -0.2138(3) 0.6341(2) 0.8912(2) 0.0393(10) Uani 1 1 d .
H14A H -0.2875 0.6023 0.8871 0.047 Uiso 1 1 calc R
H14B H -0.2287 0.6731 0.9245 0.047 Uiso 1 1 calc R
C15 C -0.1970(4) 0.6576(2) 0.8115(3) 0.0429(10) Uani 1 1 d .
H15A H -0.2516 0.6979 0.7948 0.051 Uiso 1 1 calc R
H15B H -0.2206 0.6211 0.7721 0.051 Uiso 1 1 calc R
C16 C -0.0539(3) 0.6757(2) 0.8203(2) 0.0331(8) Uani 1 1 d .
H16A H -0.0425 0.7256 0.8196 0.040 Uiso 1 1 calc R
H16B H -0.0175 0.6557 0.7767 0.040 Uiso 1 1 calc R
C17 C 0.2802(3) 0.67776(15) 0.89837(18) 0.0180(5) Uani 1 1 d .
H17 H 0.2782 0.7040 0.9476 0.022 Uiso 1 1 calc R
C18 C 0.4237(3) 0.65999(16) 0.89922(19) 0.0218(6) Uani 1 1 d .
H18A H 0.4702 0.6514 0.9535 0.026 Uiso 1 1 calc R
H18B H 0.4309 0.6193 0.8667 0.026 Uiso 1 1 calc R
C19 C 0.4773(4) 0.7224(2) 0.8647(3) 0.0471(12) Uani 1 1 d .
H19A H 0.5348 0.7477 0.9068 0.056 Uiso 1 1 calc R
H19B H 0.5284 0.7084 0.8250 0.056 Uiso 1 1 calc R
C20 C 0.3706(4) 0.7662(2) 0.8282(3) 0.0557(14) Uani 1 1 d .
H20A H 0.3780 0.7767 0.7732 0.067 Uiso 1 1 calc R
H20B H 0.3725 0.8095 0.8575 0.067 Uiso 1 1 calc R
C21 C 0.2446(3) 0.72820(16) 0.8298(2) 0.0231(6) Uani 1 1 d .
H21A H 0.2143 0.7039 0.7796 0.028 Uiso 1 1 calc R
H21B H 0.1763 0.7599 0.8393 0.028 Uiso 1 1 calc R
C22 C -0.0515(3) 0.41530(16) 0.67596(18) 0.0200(6) Uani 1 1 d .
H22 H -0.0625 0.3691 0.6516 0.024 Uiso 1 1 calc R
C23 C -0.1476(3) 0.42213(17) 0.73330(19) 0.0236(6) Uani 1 1 d .
H23A H -0.1723 0.3767 0.7503 0.028 Uiso 1 1 calc R
H23B H -0.1086 0.4486 0.7804 0.028 Uiso 1 1 calc R
C24 C -0.2662(4) 0.4595(2) 0.6868(2) 0.0348(8) Uani 1 1 d .
H24A H -0.3463 0.4343 0.6901 0.042 Uiso 1 1 calc R
H24B H -0.2726 0.5058 0.7080 0.042 Uiso 1 1 calc R
C25 C -0.2463(4) 0.4625(3) 0.6031(3) 0.0427(10) Uani 1 1 d .
H25A H -0.2901 0.5026 0.5756 0.051 Uiso 1 1 calc R
H25B H -0.2793 0.4209 0.5740 0.051 Uiso 1 1 calc R
C26 C -0.0992(3) 0.46824(19) 0.6110(2) 0.0292(7) Uani 1 1 d .
H26A H -0.0683 0.5145 0.6274 0.035 Uiso 1 1 calc R
H26B H -0.0714 0.4564 0.5612 0.035 Uiso 1 1 calc R
C27 C 0.1669(3) 0.34481(15) 0.77373(19) 0.0203(6) Uani 1 1 d .
H27 H 0.1725 0.3097 0.7328 0.024 Uiso 1 1 calc R
C28 C 0.0731(3) 0.31768(16) 0.82580(19) 0.0220(6) Uani 1 1 d .
H28A H 0.0324 0.3556 0.8498 0.026 Uiso 1 1 calc R
H28B H 0.0048 0.2891 0.7948 0.026 Uiso 1 1 calc R
C29 C 0.1607(3) 0.27571(18) 0.8886(2) 0.0278(7) Uani 1 1 d .
H29A H 0.1811 0.2310 0.8676 0.033 Uiso 1 1 calc R
H29B H 0.1205 0.2685 0.9352 0.033 Uiso 1 1 calc R
C30 C 0.2817(3) 0.32031(19) 0.9087(2) 0.0298(7) Uani 1 1 d .
H30A H 0.2683 0.3576 0.9447 0.036 Uiso 1 1 calc R
H30B H 0.3571 0.2930 0.9337 0.036 Uiso 1 1 calc R
C31 C 0.3011(3) 0.34845(18) 0.8293(2) 0.0266(7) Uani 1 1 d .
H31A H 0.3651 0.3208 0.8081 0.032 Uiso 1 1 calc R
H31B H 0.3321 0.3960 0.8350 0.032 Uiso 1 1 calc R
C32 C 0.2025(3) 0.42387(16) 0.63807(18) 0.0203(6) Uani 1 1 d .
H32 H 0.1874 0.4691 0.6117 0.024 Uiso 1 1 calc R
C33 C 0.1594(4) 0.3696(2) 0.5744(2) 0.0317(8) Uani 1 1 d .
H33A H 0.0776 0.3831 0.5398 0.038 Uiso 1 1 calc R
H33B H 0.1467 0.3251 0.5987 0.038 Uiso 1 1 calc R
C34 C 0.2698(3) 0.36568(19) 0.5277(2) 0.0292(7) Uani 1 1 d .
H34A H 0.2425 0.3858 0.4747 0.035 Uiso 1 1 calc R
H34B H 0.2953 0.3178 0.5217 0.035 Uiso 1 1 calc R
C35 C 0.3832(3) 0.40641(19) 0.5754(2) 0.0268(7) Uani 1 1 d .
H35A H 0.4657 0.3817 0.5780 0.032 Uiso 1 1 calc R
H35B H 0.3905 0.4517 0.5517 0.032 Uiso 1 1 calc R
C36 C 0.3492(3) 0.41306(19) 0.65717(19) 0.0254(7) Uani 1 1 d .
H36A H 0.3936 0.4524 0.6861 0.031 Uiso 1 1 calc R
H36B H 0.3719 0.3713 0.6886 0.031 Uiso 1 1 calc R
F1 F 0.1002(2) 0.46045(10) 0.89005(12) 0.0343(5) Uani 1 1 d .
F2 F 0.41189(19) 0.56186(12) 0.74288(13) 0.0353(5) Uani 1 1 d .
F3 F 0.2187(3) 0.69633(13) 0.52509(15) 0.0552(7) Uani 1 1 d .
F4 F 0.5070(4) 0.5827(2) 0.5970(3) 0.0960(14) Uani 1 1 d .
F5 F 0.4577(4) 0.6795(2) 0.5526(2) 0.0867(12) Uani 1 1 d .
F6 F 0.5375(3) 0.6658(3) 0.6721(2) 0.126(2) Uani 1 1 d .
N1 N 0.0845(3) 0.61006(14) 0.67070(16) 0.0254(6) Uani 1 1 d .
P1 P 0.17009(7) 0.60537(4) 0.89836(4) 0.01509(13) Uani 1 1 d .
P2 P 0.11920(7) 0.42538(4) 0.72266(4) 0.01580(14) Uani 1 1 d .
Pt1 Pt 0.153158(10) 0.519677(5) 0.804686(6) 0.01439(4) Uani 1 1 d .

loop_
_atom_site_aniso_label
_atom_site_aniso_U_11
_atom_site_aniso_U_22
_atom_site_aniso_U_33
_atom_site_aniso_U_23
_atom_site_aniso_U_13
_atom_site_aniso_U_12
C1 0.0293(16) 0.0188(14) 0.0234(15) -0.0037(12) 0.0059(12) -0.0012(12)
C2 0.0307(16) 0.0213(15) 0.0278(17) -0.0049(13) 0.0087(13) -0.0012(13)
C3 0.0341(17) 0.0195(15) 0.0280(17) -0.0043(12) 0.0167(14) -0.0057(13)
C4 0.056(2) 0.0254(18) 0.0275(18) -0.0001(14) 0.0156(17) -0.0028(17)
C5 0.043(2) 0.0289(18) 0.0259(17) 0.0017(14) 0.0038(15) 0.0062(15)
C6 0.061(3) 0.037(2) 0.037(2) -0.0028(18) 0.018(2) -0.008(2)
C7 0.0258(14) 0.0193(14) 0.0164(13) 0.0010(11) 0.0026(11) -0.0004(12)
C8 0.0280(16) 0.0216(16) 0.0293(17) 0.0047(13) -0.0040(13) 0.0011(13)
C9 0.054(3) 0.042(2) 0.040(2) 0.0025(19) -0.021(2) -0.001(2)
C10 0.038(2) 0.069(3) 0.031(2) -0.016(2) 0.0026(17) -0.003(2)
C11 0.052(2) 0.0277(17) 0.0189(15) -0.0022(13) 0.0072(15) -0.0022(16)
C12 0.0187(13) 0.0187(14) 0.0256(15) 0.0030(12) 0.0071(11) 0.0030(11)
C13 0.0216(15) 0.0314(17) 0.0299(17) 0.0099(14) 0.0109(13) 0.0031(13)
C14 0.0216(16) 0.053(2) 0.045(2) 0.0228(19) 0.0095(15) 0.0022(16)
C15 0.0280(18) 0.055(3) 0.043(2) 0.017(2) 0.0009(16) -0.0052(18)
C16 0.0228(16) 0.041(2) 0.038(2) 0.0202(17) 0.0123(14) 0.0112(14)
C17 0.0194(13) 0.0151(13) 0.0206(14) -0.0029(11) 0.0064(11) -0.0014(10)
C18 0.0174(13) 0.0208(15) 0.0263(16) -0.0008(12) 0.0020(11) -0.0002(11)
C19 0.0237(17) 0.038(2) 0.081(3) 0.024(2) 0.0145(19) -0.0004(16)
C20 0.0287(19) 0.043(2) 0.092(4) 0.037(3) 0.004(2) -0.0096(18)
C21 0.0208(14) 0.0165(14) 0.0326(17) 0.0033(12) 0.0064(12) 0.0007(11)
C22 0.0177(13) 0.0211(14) 0.0204(14) -0.0014(11) 0.0010(11) -0.0036(11)
C23 0.0183(13) 0.0279(16) 0.0244(16) 0.0012(12) 0.0033(11) -0.0027(12)
C24 0.0257(17) 0.041(2) 0.037(2) 0.0059(16) 0.0040(15) 0.0063(15)
C25 0.0294(19) 0.055(3) 0.040(2) 0.0115(19) -0.0033(16) 0.0007(18)
C26 0.0231(15) 0.0380(19) 0.0244(16) 0.0094(14) -0.0010(13) -0.0031(14)
C27 0.0232(14) 0.0149(13) 0.0223(15) -0.0005(11) 0.0034(11) 0.0016(11)
C28 0.0252(15) 0.0164(14) 0.0235(15) 0.0022(11) 0.0024(12) -0.0040(11)
C29 0.0334(17) 0.0229(16) 0.0261(17) 0.0060(13) 0.0032(14) -0.0007(13)
C30 0.0294(17) 0.0326(18) 0.0249(17) 0.0024(14) -0.0012(13) -0.0011(14)
C31 0.0207(14) 0.0268(17) 0.0306(17) 0.0063(13) 0.0003(13) 0.0017(12)
C32 0.0216(14) 0.0222(15) 0.0175(13) -0.0046(11) 0.0048(11) -0.0039(11)
C33 0.0353(18) 0.036(2) 0.0250(17) -0.0132(14) 0.0094(14) -0.0107(15)
C34 0.0352(18) 0.0301(18) 0.0235(16) -0.0063(13) 0.0086(14) 0.0000(14)
C35 0.0279(16) 0.0317(18) 0.0232(16) -0.0031(13) 0.0107(13) 0.0011(13)
C36 0.0224(15) 0.0335(18) 0.0206(15) -0.0036(13) 0.0046(12) 0.0004(13)
F1 0.0624(15) 0.0205(9) 0.0240(10) -0.0006(8) 0.0183(10) -0.0132(10)
F2 0.0231(10) 0.0421(12) 0.0394(12) -0.0068(10) 0.0030(9) 0.0050(9)
F3 0.092(2) 0.0399(14) 0.0385(14) 0.0138(11) 0.0247(14) 0.0007(14)
F4 0.075(2) 0.077(2) 0.157(4) 0.004(3) 0.077(3) 0.0110(19)
F5 0.085(2) 0.101(3) 0.088(3) 0.028(2) 0.052(2) -0.015(2)
F6 0.060(2) 0.252(6) 0.074(2) -0.050(3) 0.0311(19) -0.085(3)
N1 0.0279(14) 0.0231(14) 0.0226(13) -0.0006(11) -0.0017(11) 0.0045(11)
P1 0.0163(3) 0.0142(3) 0.0151(3) 0.0005(3) 0.0038(3) 0.0014(3)
P2 0.0168(3) 0.0155(3) 0.0149(3) -0.0011(3) 0.0022(3) -0.0019(3)
Pt1 0.01611(5) 0.01363(5) 0.01368(5) 0.00012(4) 0.00344(4) -0.00108(4)

loop_
_atom_type_symbol
_atom_type_description
_atom_type_scat_dispersion_real
_atom_type_scat_dispersion_imag
_atom_type_scat_source
C C 0.0033 0.0016 'International Tables Vol C Tables 4.2.6.8 and 6.1.1.4'
H H 0.0000 0.0000 'International Tables Vol C Tables 4.2.6.8 and 6.1.1.4'
N N 0.0061 0.0033 'International Tables Vol C Tables 4.2.6.8 and 6.1.1.4'
F F 0.0171 0.0103 'International Tables Vol C Tables 4.2.6.8 and 6.1.1.4'
P P 0.1023 0.0942 'International Tables Vol C Tables 4.2.6.8 and 6.1.1.4'
Pt Pt -1.7033 8.3905 'International Tables Vol C Tables 4.2.6.8 and 6.1.1.4'

loop_
_geom_angle_atom_site_label_1
_geom_angle_atom_site_label_2
_geom_angle_atom_site_label_3
_geom_angle
N1 C1 C2 115.2(3)
N1 C1 Pt1 119.1(2)
C2 C1 Pt1 125.7(3)
F2 C2 C1 118.1(3)
F2 C2 C3 117.8(3)
C1 C2 C3 124.0(3)
C4 C3 C2 116.1(3)
C4 C3 C6 123.8(3)
C2 C3 C6 120.1(3)
F3 C4 C3 122.2(4)
F3 C4 C5 118.2(4)
C3 C4 C5 119.6(3)
N1 C5 C4 122.1(4)
N1 C5 H5 118.9
C4 C5 H5 118.9
F6 C6 F4 108.6(5)
F6 C6 F5 107.3(4)
F4 C6 F5 104.5(4)
F6 C6 C3 113.2(4)
F4 C6 C3 111.5(4)
F5 C6 C3 111.4(4)
C8 C7 C11 106.1(3)
C8 C7 P1 114.7(2)
C11 C7 P1 115.9(2)
C8 C7 H7 106.5
C11 C7 H7 106.5
P1 C7 H7 106.5
C7 C8 C9 103.1(3)
C7 C8 H8A 111.1
C9 C8 H8A 111.1
C7 C8 H8B 111.1
C9 C8 H8B 111.1
H8A C8 H8B 109.1
C10 C9 C8 104.6(3)
C10 C9 H9A 110.8
C8 C9 H9A 110.8
C10 C9 H9B 110.8
C8 C9 H9B 110.8
H9A C9 H9B 108.9
C11 C10 C9 104.5(3)
C11 C10 H10A 110.9
C9 C10 H10A 110.9
C11 C10 H10B 110.9
C9 C10 H10B 110.9
H10A C10 H10B 108.9
C10 C11 C7 106.3(3)
C10 C11 H11A 110.5
C7 C11 H11A 110.5
C10 C11 H11B 110.5
C7 C11 H11B 110.5
H11A C11 H11B 108.7
C16 C12 C13 104.8(3)
C16 C12 P1 114.9(2)
C13 C12 P1 113.9(2)
C16 C12 H12 107.6
C13 C12 H12 107.6
P1 C12 H12 107.6
C14 C13 C12 102.0(3)
C14 C13 H13A 111.4
C12 C13 H13A 111.4
C14 C13 H13B 111.4
C12 C13 H13B 111.4
H13A C13 H13B 109.2
C15 C14 C13 104.5(3)
C15 C14 H14A 110.9
C13 C14 H14A 110.9
C15 C14 H14B 110.9
C13 C14 H14B 110.9
H14A C14 H14B 108.9
C14 C15 C16 105.4(3)
C14 C15 H15A 110.7
C16 C15 H15A 110.7
C14 C15 H15B 110.7
C16 C15 H15B 110.7
H15A C15 H15B 108.8
C15 C16 C12 106.6(3)
C15 C16 H16A 110.4
C12 C16 H16A 110.4
C15 C16 H16B 110.4
C12 C16 H16B 110.4
H16A C16 H16B 108.6
C21 C17 C18 104.5(2)
C21 C17 P1 115.9(2)
C18 C17 P1 116.2(2)
C21 C17 H17 106.5
C18 C17 H17 106.5
P1 C17 H17 106.5
C19 C18 C17 104.4(3)
C19 C18 H18A 110.9
C17 C18 H18A 110.9
C19 C18 H18B 110.9
C17 C18 H18B 110.9
H18A C18 H18B 108.9
C20 C19 C18 109.4(3)
C20 C19 H19A 109.8
C18 C19 H19A 109.8
C20 C19 H19B 109.8
C18 C19 H19B 109.8
H19A C19 H19B 108.2
C19 C20 C21 107.8(3)
C19 C20 H20A 110.1
C21 C20 H20A 110.1
C19 C20 H20B 110.1
C21 C20 H20B 110.1
H20A C20 H20B 108.5
C20 C21 C17 104.0(3)
C20 C21 H21A 111.0
C17 C21 H21A 111.0
C20 C21 H21B 111.0
C17 C21 H21B 111.0
H21A C21 H21B 109.0
C26 C22 C23 104.1(3)
C26 C22 P2 113.9(2)
C23 C22 P2 114.4(2)
C26 C22 H22 108.0
C23 C22 H22 108.0
P2 C22 H22 108.0
C24 C23 C22 105.8(3)
C24 C23 H23A 110.6
C22 C23 H23A 110.6
C24 C23 H23B 110.6
C22 C23 H23B 110.6
H23A C23 H23B 108.7
C25 C24 C23 106.0(3)
C25 C24 H24A 110.5
C23 C24 H24A 110.5
C25 C24 H24B 110.5
C23 C24 H24B 110.5
H24A C24 H24B 108.7
C24 C25 C26 103.8(3)
C24 C25 H25A 111.0
C26 C25 H25A 111.0
C24 C25 H25B 111.0
C26 C25 H25B 111.0
H25A C25 H25B 109.0
C25 C26 C22 101.6(3)
C25 C26 H26A 111.4
C22 C26 H26A 111.4
C25 C26 H26B 111.4
C22 C26 H26B 111.4
H26A C26 H26B 109.3
C28 C27 C31 105.2(3)
C28 C27 P2 115.4(2)
C31 C27 P2 113.1(2)
C28 C27 H27 107.6
C31 C27 H27 107.6
P2 C27 H27 107.6
C29 C28 C27 103.4(3)
C29 C28 H28A 111.1
C27 C28 H28A 111.1
C29 C28 H28B 111.1
C27 C28 H28B 111.1
H28A C28 H28B 109.0
C28 C29 C30 102.6(3)
C28 C29 H29A 111.2
C30 C29 H29A 111.2
C28 C29 H29B 111.2
C30 C29 H29B 111.2
H29A C29 H29B 109.2
C31 C30 C29 104.4(3)
C31 C30 H30A 110.9
C29 C30 H30A 110.9
C31 C30 H30B 110.9
C29 C30 H30B 110.9
H30A C30 H30B 108.9
C30 C31 C27 106.2(3)
C30 C31 H31A 110.5
C27 C31 H31A 110.5
C30 C31 H31B 110.5
C27 C31 H31B 110.5
H31A C31 H31B 108.7
C36 C32 C33 102.0(3)
C36 C32 P2 116.3(2)
C33 C32 P2 117.2(2)
C36 C32 H32 106.8
C33 C32 H32 106.8
P2 C32 H32 106.8
C32 C33 C34 105.0(3)
C32 C33 H33A 110.7
C34 C33 H33A 110.7
C32 C33 H33B 110.7
C34 C33 H33B 110.7
H33A C33 H33B 108.8
C33 C34 C35 106.2(3)
C33 C34 H34A 110.5
C35 C34 H34A 110.5
C33 C34 H34B 110.5
C35 C34 H34B 110.5
H34A C34 H34B 108.7
C36 C35 C34 104.3(3)
C36 C35 H35A 110.9
C34 C35 H35A 110.9
C36 C35 H35B 110.9
C34 C35 H35B 110.9
H35A C35 H35B 108.9
C35 C36 C32 102.4(3)
C35 C36 H36A 111.3
C32 C36 H36A 111.3
C35 C36 H36B 111.3
C32 C36 H36B 111.3
H36A C36 H36B 109.2
C5 N1 C1 123.0(3)
C7 P1 C12 102.35(14)
C7 P1 C17 106.05(14)
C12 P1 C17 103.38(14)
C7 P1 Pt1 109.33(10)
C12 P1 Pt1 111.99(11)
C17 P1 Pt1 121.88(10)
C27 P2 C22 105.98(14)
C27 P2 C32 103.87(15)
C22 P2 C32 102.87(14)
C27 P2 Pt1 113.43(10)
C22 P2 Pt1 112.35(10)
C32 P2 Pt1 117.15(10)
C1 Pt1 F1 174.27(12)
C1 Pt1 P1 95.69(9)
F1 Pt1 P1 84.51(6)
C1 Pt1 P2 92.11(9)
F1 Pt1 P2 87.42(6)
P1 Pt1 P2 171.62(3)

loop_
_geom_bond_atom_site_label_1
_geom_bond_atom_site_label_2
_geom_bond_distance
C1 N1 1.361(4)
C1 C2 1.392(5)
C1 Pt1 1.988(3)
C2 F2 1.366(4)
C2 C3 1.398(5)
C3 C4 1.375(6)
C3 C6 1.526(6)
C4 F3 1.341(4)
C4 C5 1.380(6)
C5 N1 1.307(5)
C5 H5 0.9500
C6 F6 1.265(6)
C6 F4 1.293(6)
C6 F5 1.341(5)
C7 C8 1.547(5)
C7 C11 1.557(5)
C7 P1 1.834(3)
C7 H7 1.0000
C8 C9 1.549(5)
C8 H8A 0.9900
C8 H8B 0.9900
C9 C10 1.499(7)
C9 H9A 0.9900
C9 H9B 0.9900
C10 C11 1.498(6)
C10 H10A 0.9900
C10 H10B 0.9900
C11 H11A 0.9900
C11 H11B 0.9900
C12 C16 1.542(5)
C12 C13 1.545(4)
C12 P1 1.836(3)
C12 H12 1.0000
C13 C14 1.534(5)
C13 H13A 0.9900
C13 H13B 0.9900
C14 C15 1.497(5)
C14 H14A 0.9900
C14 H14B 0.9900
C15 C16 1.531(5)
C15 H15A 0.9900
C15 H15B 0.9900
C16 H16A 0.9900
C16 H16B 0.9900
C17 C21 1.539(4)
C17 C18 1.552(4)
C17 P1 1.838(3)
C17 H17 1.0000
C18 C19 1.521(5)
C18 H18A 0.9900
C18 H18B 0.9900
C19 C20 1.464(6)
C19 H19A 0.9900
C19 H19B 0.9900
C20 C21 1.531(5)
C20 H20A 0.9900
C20 H20B 0.9900
C21 H21A 0.9900
C21 H21B 0.9900
C22 C26 1.546(4)
C22 C23 1.552(4)
C22 P2 1.842(3)
C22 H22 1.0000
C23 C24 1.542(5)
C23 H23A 0.9900
C23 H23B 0.9900
C24 C25 1.503(6)
C24 H24A 0.9900
C24 H24B 0.9900
C25 C26 1.536(5)
C25 H25A 0.9900
C25 H25B 0.9900
C26 H26A 0.9900
C26 H26B 0.9900
C27 C28 1.553(4)
C27 C31 1.558(4)
C27 P2 1.838(3)
C27 H27 1.0000
C28 C29 1.530(4)
C28 H28A 0.9900
C28 H28B 0.9900
C29 C30 1.534(5)
C29 H29A 0.9900
C29 H29B 0.9900
C30 C31 1.530(5)
C30 H30A 0.9900
C30 H30B 0.9900
C31 H31A 0.9900
C31 H31B 0.9900
C32 C36 1.536(4)
C32 C33 1.540(4)
C32 P2 1.844(3)
C32 H32 1.0000
C33 C34 1.541(5)
C33 H33A 0.9900
C33 H33B 0.9900
C34 C35 1.545(5)
C34 H34A 0.9900
C34 H34B 0.9900
C35 C36 1.529(4)
C35 H35A 0.9900
C35 H35B 0.9900
C36 H36A 0.9900
C36 H36B 0.9900
F1 Pt1 2.0402(19)
P1 Pt1 2.3224(8)
P2 Pt1 2.3225(7)

loop_
_geom_torsion_atom_site_label_1
_geom_torsion_atom_site_label_2
_geom_torsion_atom_site_label_3
_geom_torsion_atom_site_label_4
_geom_torsion
N1 C1 C2 F2 179.3(3)
Pt1 C1 C2 F2 -3.6(4)
N1 C1 C2 C3 -0.7(5)
Pt1 C1 C2 C3 176.5(3)
F2 C2 C3 C4 -179.7(3)
C1 C2 C3 C4 0.2(5)
F2 C2 C3 C6 0.3(5)
C1 C2 C3 C6 -179.8(3)
C2 C3 C4 F3 -178.5(3)
C6 C3 C4 F3 1.6(6)
C2 C3 C4 C5 0.9(5)
C6 C3 C4 C5 -179.1(4)
F3 C4 C5 N1 177.7(3)
C3 C4 C5 N1 -1.7(6)
C4 C3 C6 F6 121.6(5)
C2 C3 C6 F6 -58.4(6)
C4 C3 C6 F4 -115.7(5)
C2 C3 C6 F4 64.4(5)
C4 C3 C6 F5 0.6(5)
C2 C3 C6 F5 -179.3(4)
C11 C7 C8 C9 16.7(4)
P1 C7 C8 C9 145.9(3)
C7 C8 C9 C10 -34.9(4)
C8 C9 C10 C11 40.1(5)
C9 C10 C11 C7 -29.0(4)
C8 C7 C11 C10 7.1(4)
P1 C7 C11 C10 -121.5(3)
C16 C12 C13 C14 -32.5(4)
P1 C12 C13 C14 -158.9(3)
C12 C13 C14 C15 41.4(4)
C13 C14 C15 C16 -34.0(5)
C14 C15 C16 C12 13.2(5)
C13 C12 C16 C15 12.5(4)
P1 C12 C16 C15 138.2(3)
C21 C17 C18 C19 27.7(4)
P1 C17 C18 C19 156.6(3)
C17 C18 C19 C20 -13.2(5)
C18 C19 C20 C21 -6.8(6)
C19 C20 C21 C17 24.1(5)
C18 C17 C21 C20 -31.6(4)
P1 C17 C21 C20 -160.8(3)
C26 C22 C23 C24 17.8(3)
P2 C22 C23 C24 142.7(2)
C22 C23 C24 C25 9.1(4)
C23 C24 C25 C26 -32.7(4)
C24 C25 C26 C22 43.4(4)
C23 C22 C26 C25 -37.2(4)
P2 C22 C26 C25 -162.5(3)
C31 C27 C28 C29 -27.5(3)
P2 C27 C28 C29 -152.8(2)
C27 C28 C29 C30 41.6(3)
C28 C29 C30 C31 -40.1(4)
C29 C30 C31 C27 22.8(4)
C28 C27 C31 C30 2.9(3)
P2 C27 C31 C30 129.6(3)
C36 C32 C33 C34 -34.4(4)
P2 C32 C33 C34 -162.7(2)
C32 C33 C34 C35 11.1(4)
C33 C34 C35 C36 16.7(4)
C34 C35 C36 C32 -38.1(3)
C33 C32 C36 C35 44.9(3)
P2 C32 C36 C35 173.8(2)
C4 C5 N1 C1 1.3(5)
C2 C1 N1 C5 -0.1(5)
Pt1 C1 N1 C5 -177.5(3)
C8 C7 P1 C12 177.6(2)
C11 C7 P1 C12 -58.3(3)
C8 C7 P1 C17 -74.4(3)
C11 C7 P1 C17 49.8(3)
C8 C7 P1 Pt1 58.7(2)
C11 C7 P1 Pt1 -177.1(2)
C16 C12 P1 C7 -173.2(3)
C13 C12 P1 C7 -52.3(3)
C16 C12 P1 C17 76.8(3)
C13 C12 P1 C17 -162.3(2)
C16 C12 P1 Pt1 -56.2(3)
C13 C12 P1 Pt1 64.7(3)
C21 C17 P1 C7 -165.5(2)
C18 C17 P1 C7 71.3(3)
C21 C17 P1 C12 -58.2(2)
C18 C17 P1 C12 178.6(2)
C21 C17 P1 Pt1 68.8(2)
C18 C17 P1 Pt1 -54.4(3)
C28 C27 P2 C22 -48.3(3)
C31 C27 P2 C22 -169.5(2)
C28 C27 P2 C32 -156.3(2)
C31 C27 P2 C32 82.5(2)
C28 C27 P2 Pt1 75.4(2)
C31 C27 P2 Pt1 -45.7(3)
C26 C22 P2 C27 -163.2(2)
C23 C22 P2 C27 77.2(3)
C26 C22 P2 C32 -54.5(3)
C23 C22 P2 C32 -174.0(2)
C26 C22 P2 Pt1 72.4(3)
C23 C22 P2 Pt1 -47.2(2)
C36 C32 P2 C27 -54.7(3)
C33 C32 P2 C27 66.4(3)
C36 C32 P2 C22 -165.0(2)
C33 C32 P2 C22 -43.9(3)
C36 C32 P2 Pt1 71.2(3)
C33 C32 P2 Pt1 -167.7(2)
N1 C1 Pt1 P1 -89.7(2)
C2 C1 Pt1 P1 93.3(3)
N1 C1 Pt1 P2 87.2(2)
C2 C1 Pt1 P2 -89.8(3)
C7 P1 Pt1 C1 -157.22(15)
C12 P1 Pt1 C1 90.07(15)
C17 P1 Pt1 C1 -32.95(15)
C7 P1 Pt1 F1 28.53(13)
C12 P1 Pt1 F1 -84.18(13)
C17 P1 Pt1 F1 152.80(14)
C27 P2 Pt1 C1 149.04(15)
C22 P2 Pt1 C1 -90.79(15)
C32 P2 Pt1 C1 27.99(15)
C27 P2 Pt1 F1 -36.68(13)
C22 P2 Pt1 F1 83.50(13)
C32 P2 Pt1 F1 -157.73(14)
